data_7041139
loop_
_publ_author_name
'Cametti, Massimo'
'Mart\'i-Rujas, Javier'

_publ_section_title
;
 Selective adsorption of chlorinated volatile organic compound vapours by
 microcrystalline 1D coordination polymers.
;
_journal_issue 47
_journal_name_full 'Dalton transactions (Cambridge, England : 2003)'
_journal_page_first 18832
_journal_page_last 18837
_journal_paper_doi 10.1039/c6dt03803d
_journal_volume 45
_journal_year 2016
_chemical_formula_sum 'C16 H14.5 Cl2.5 N2 Zn0.5'
_chemical_formula_weight 356.11
_space_group_crystal_system orthorhombic
_space_group_IT_number 52
_space_group_name_Hall '-P 2a 2bc'
_space_group_name_H-M_alt 'P n n a'
_symmetry_space_group_name_Hall '-P 2a 2bc'
_symmetry_space_group_name_H-M 'P n n a'
_atom_sites_solution_hydrogens geom
_audit_creation_method SHELXL-2014/7
_audit_update_record
;
2016-11-03 deposited with the CCDC.
2016-11-07 downloaded from the CCDC.
;
_cell_angle_alpha 90
_cell_angle_beta 90
_cell_angle_gamma 90
_cell_formula_units_Z 8
_cell_length_a 14.7372(11)
_cell_length_b 22.7121(16)
_cell_length_c 9.9658(8)
_cell_measurement_reflns_used 3233
_cell_measurement_temperature 200(2)
_cell_measurement_theta_max 64.63
_cell_measurement_theta_min 3.89
_cell_volume 3335.7(4)
_computing_cell_refinement 'Bruker SAINT'
_computing_data_collection 'Bruker APEX2'
_computing_molecular_graphics 'BRUKER SHELXTL'
_computing_publication_material 'BRUKER SHELXTL'
_computing_structure_refinement 'SHELXL-2014/7 (Sheldrick, 2014)'
_computing_structure_solution 'SHELXS-97 (Sheldrick, 2008)'
_diffrn_ambient_temperature 200(2)
_diffrn_measured_fraction_theta_full 0.974
_diffrn_measured_fraction_theta_max 0.974
_diffrn_measurement_device_type 'Bruker APEX-II CCD'
_diffrn_radiation_type CuK\a
_diffrn_radiation_wavelength 1.54178
_diffrn_reflns_av_R_equivalents 0.1409
_diffrn_reflns_av_unetI/netI 0.0784
_diffrn_reflns_Laue_measured_fraction_full 0.974
_diffrn_reflns_Laue_measured_fraction_max 0.974
_diffrn_reflns_limit_h_max 17
_diffrn_reflns_limit_h_min -15
_diffrn_reflns_limit_k_max 23
_diffrn_reflns_limit_k_min -25
_diffrn_reflns_limit_l_max 11
_diffrn_reflns_limit_l_min -10
_diffrn_reflns_number 9990
_diffrn_reflns_point_group_measured_fraction_full 0.974
_diffrn_reflns_point_group_measured_fraction_max 0.974
_diffrn_reflns_theta_full 65.886
_diffrn_reflns_theta_max 65.886
_diffrn_reflns_theta_min 3.892
_diffrn_source 'sealed tube'
_exptl_absorpt_coefficient_mu 4.926
_exptl_absorpt_correction_T_max 0.7527
_exptl_absorpt_correction_T_min 0.5311
_exptl_absorpt_correction_type multi-scan
_exptl_absorpt_process_details 'SADABS-2008/1 Bruker AXS area detector scaling and absorption corection'
_exptl_crystal_colour colorless
_exptl_crystal_density_diffrn 1.418
_exptl_crystal_description block
_exptl_crystal_F_000 1456
_exptl_crystal_size_max 0.800
_exptl_crystal_size_mid 0.700
_exptl_crystal_size_min 0.600
_refine_diff_density_max 1.191
_refine_diff_density_min -0.846
_refine_diff_density_rms 0.132
_refine_ls_extinction_method none
_refine_ls_goodness_of_fit_ref 1.040
_refine_ls_hydrogen_treatment constr
_refine_ls_matrix_type full
_refine_ls_number_parameters 213
_refine_ls_number_reflns 2828
_refine_ls_number_restraints 28
_refine_ls_restrained_S_all 1.060
_refine_ls_R_factor_all 0.0967
_refine_ls_R_factor_gt 0.0839
_refine_ls_shift/su_max 0.000
_refine_ls_shift/su_mean 0.000
_refine_ls_structure_factor_coef Fsqd
_refine_ls_weighting_details 'w=1/[\s^2^(Fo^2^)+(0.1943P)^2^+0.5255P] where P=(Fo^2^+2Fc^2^)/3'
_refine_ls_weighting_scheme calc
_refine_ls_wR_factor_gt 0.2415
_refine_ls_wR_factor_ref 0.2599
_reflns_Friedel_coverage 0.000
_reflns_number_gt 2207
_reflns_number_total 2828
_reflns_threshold_expression 'I > 2\s(I)'
_cod_data_source_file c6dt03803d2.cif
_cod_data_source_block 1TCE200K
_cod_depositor_comments
;
The following automatic conversions were performed:

'_exptl_absorpt_correction_type' value 'Multi-scan' changed to
'multi-scan' according to
/usr/data/users/saulius/crontab/automatic-downloads/rss-feeds/RSC/lib/dictionaries/cif_core.dic
dictionary named 'cif_core.dic' version 2.4.2 from 2011-04-26.

Automatic conversion script
Id: cif_fix_values 4268 2015-11-12 08:31:59Z antanas 

 Adding full bibliography for 7041137--7041143.cif.
;
_cod_original_formula_sum 'C16 H14.50 Cl2.50 N2 Zn0.50'
_cod_database_code 7041139
_shelx_shelxl_version_number 2014/7
_shelx_space_group_comment
;
The symmetry employed for this shelxl refinement is uniquely defined
by the following loop, which should always be used as a source of
symmetry information in preference to the above space-group names.
They are only intended as comments.
;
_shelx_estimated_absorpt_t_min 0.110
_shelx_estimated_absorpt_t_max 0.156

loop_
_space_group_symop_operation_xyz
'x, y, z'
'-x+1/2, -y, z'
'-x+1/2, y+1/2, -z+1/2'
'x, -y+1/2, -z+1/2'
'-x, -y, -z'
'x-1/2, y, -z'
'x-1/2, -y-1/2, z-1/2'
'-x, y-1/2, z-1/2'

loop_
_atom_site_label
_atom_site_type_symbol
_atom_site_fract_x
_atom_site_fract_y
_atom_site_fract_z
_atom_site_U_iso_or_equiv
_atom_site_adp_type
_atom_site_occupancy
_atom_site_site_symmetry_order
_atom_site_calc_flag
_atom_site_refinement_flags_posn
_atom_site_refinement_flags_adp
_atom_site_refinement_flags_occupancy
_atom_site_disorder_assembly
_atom_site_disorder_group
Zn1 Zn 0.17892(5) 0.2500 1.2500 0.0385(4) Uani 1 2 d S T P . .
Cl1 Cl 0.10304(8) 0.32906(6) 1.18388(13) 0.0528(5) Uani 1 1 d . . . . .
N1 N 0.2705(2) 0.22444(16) 1.1047(3) 0.0366(8) Uani 1 1 d . . . . .
C3 C 0.4019(3) 0.1896(2) 0.9242(4) 0.0389(10) Uani 1 1 d . . . . .
H3 H 0.4470 0.1779 0.8616 0.047 Uiso 1 1 calc R U . . .
C5 C 0.2882(3) 0.16697(19) 1.0850(4) 0.0362(10) Uani 1 1 d . . . . .
H5 H 0.2549 0.1387 1.1352 0.043 Uiso 1 1 calc R U . . .
C9 C 0.3906(3) -0.0384(2) 0.9433(5) 0.0402(11) Uani 1 1 d . . . . .
C1 C 0.3185(3) 0.2648(2) 1.0358(5) 0.0403(11) Uani 1 1 d . . . . .
H1 H 0.3062 0.3054 1.0499 0.048 Uiso 1 1 calc R U . . .
C6 C 0.3677(3) 0.0836(2) 0.9771(4) 0.0371(10) Uani 1 1 d . . . . .
C10 C 0.3897(4) -0.0005(2) 0.8336(5) 0.0541(14) Uani 1 1 d . . . . .
H10 H 0.3964 -0.0162 0.7458 0.065 Uiso 1 1 calc R U . . .
C8 C 0.3804(3) -0.0144(2) 1.0701(5) 0.0433(11) Uani 1 1 d . . . . .
H8 H 0.3813 -0.0394 1.1466 0.052 Uiso 1 1 calc R U . . .
C4 C 0.3532(3) 0.1471(2) 0.9942(4) 0.0366(10) Uani 1 1 d . . . . .
C11 C 0.3791(4) 0.0592(2) 0.8496(5) 0.0520(13) Uani 1 1 d . . . . .
H11 H 0.3796 0.0842 0.7732 0.062 Uiso 1 1 calc R U . . .
C7 C 0.3691(4) 0.0455(2) 1.0860(5) 0.0426(11) Uani 1 1 d . . . . .
H7 H 0.3620 0.0611 1.1738 0.051 Uiso 1 1 calc R U . . .
C2 C 0.3850(3) 0.2488(2) 0.9452(5) 0.0399(11) Uani 1 1 d . . . . .
H2 H 0.4186 0.2780 0.8981 0.048 Uiso 1 1 calc R U . . .
C12 C 0.4006(3) -0.1022(2) 0.9289(5) 0.0415(11) Uani 1 1 d . . . . .
H12 H 0.4034 -0.1252 1.0086 0.050 Uiso 1 1 calc R U . . .
N2 N 0.4058(3) -0.12887(19) 0.8181(4) 0.0446(10) Uani 1 1 d . . . . .
C14 C 0.4087(3) -0.1927(2) 0.8208(5) 0.0397(10) Uani 1 1 d . . . . .
H14 H 0.4091 -0.2064 0.9162 0.048 Uiso 1 1 calc R U . . .
C13 C 0.3240(3) -0.2162(3) 0.7511(5) 0.0470(14) Uani 1 1 d . . . . .
H13A H 0.3218 -0.2012 0.6579 0.056 Uiso 1 1 calc R U . . .
H13B H 0.2693 -0.2020 0.7987 0.056 Uiso 1 1 calc R U . . .
C15 C 0.4926(3) -0.2168(2) 0.7490(4) 0.0397(11) Uani 1 1 d . . . . .
H15A H 0.4931 -0.2027 0.6549 0.048 Uiso 1 1 calc R U . . .
H15B H 0.5480 -0.2019 0.7938 0.048 Uiso 1 1 calc R U . . .
Cl2 Cl 0.4253(8) 0.0649(4) 0.4714(6) 0.189(4) Uani 0.5 1 d D U P A -1
Cl3 Cl 0.2364(14) 0.0701(6) 0.507(3) 0.440(18) Uani 0.5 1 d D U P A -1
Cl4 Cl 0.2140(12) -0.0641(4) 0.4625(7) 0.200(5) Uani 0.5 1 d D U P A -1
C0AA C 0.3263(11) 0.0229(8) 0.465(2) 0.143(6) Uani 0.5 1 d D U P A -1
C1AA C 0.3243(15) -0.0338(8) 0.4540(17) 0.151(6) Uani 0.5 1 d D U P A -1
H1AA H 0.3773 -0.0571 0.4425 0.182 Uiso 0.5 1 calc R U P A -1

loop_
_atom_site_aniso_label
_atom_site_aniso_U_11
_atom_site_aniso_U_22
_atom_site_aniso_U_33
_atom_site_aniso_U_23
_atom_site_aniso_U_13
_atom_site_aniso_U_12
Zn1 0.0337(6) 0.0366(6) 0.0452(6) -0.0104(3) 0.000 0.000
Cl1 0.0479(7) 0.0477(8) 0.0627(9) -0.0027(6) -0.0019(5) 0.0116(5)
N1 0.0357(18) 0.032(2) 0.0423(19) -0.0068(17) -0.0022(15) 0.0008(15)
C3 0.034(2) 0.046(3) 0.038(2) -0.004(2) 0.0018(17) 0.0035(18)
C5 0.036(2) 0.033(2) 0.040(2) -0.0079(18) -0.0002(17) -0.0025(18)
C9 0.037(2) 0.040(3) 0.043(2) -0.011(2) 0.0012(17) -0.0028(18)
C1 0.038(2) 0.033(2) 0.049(3) -0.004(2) -0.0032(18) -0.0005(17)
C6 0.035(2) 0.034(2) 0.042(2) -0.0076(19) 0.0013(18) 0.0010(18)
C10 0.079(4) 0.038(3) 0.045(3) -0.013(2) 0.003(2) 0.013(2)
C8 0.052(3) 0.034(3) 0.044(2) -0.0011(19) 0.005(2) -0.001(2)
C4 0.034(2) 0.035(2) 0.041(2) -0.0071(18) -0.0026(18) 0.0027(17)
C11 0.077(4) 0.042(3) 0.038(2) -0.006(2) 0.000(2) 0.009(2)
C7 0.052(3) 0.037(3) 0.039(2) -0.0111(19) 0.005(2) 0.000(2)
C2 0.042(2) 0.038(3) 0.040(2) 0.0024(19) -0.0003(19) -0.0038(18)
C12 0.035(2) 0.041(3) 0.049(3) -0.009(2) 0.0018(18) 0.0010(18)
N2 0.046(2) 0.039(2) 0.049(2) -0.0106(18) 0.0029(17) 0.0005(17)
C14 0.039(2) 0.036(2) 0.044(3) -0.0076(19) 0.0012(19) -0.0007(18)
C13 0.036(3) 0.041(3) 0.064(3) -0.017(2) 0.006(2) -0.0009(19)
C15 0.036(2) 0.036(3) 0.047(3) -0.0078(18) 0.0001(17) -0.0027(19)
Cl2 0.290(10) 0.201(7) 0.077(3) -0.007(4) 0.019(4) -0.036(6)
Cl3 0.294(15) 0.118(8) 0.91(5) 0.020(15) 0.173(19) 0.056(8)
Cl4 0.389(15) 0.088(5) 0.124(5) -0.002(4) -0.070(7) -0.013(7)
C0AA 0.263(14) 0.080(8) 0.084(11) 0.023(8) -0.008(9) 0.031(7)
C1AA 0.321(17) 0.074(8) 0.060(8) 0.013(7) -0.044(10) 0.024(8)

loop_
_atom_type_symbol
_atom_type_description
_atom_type_scat_dispersion_real
_atom_type_scat_dispersion_imag
_atom_type_scat_source
C C 0.0181 0.0091 'International Tables Vol C Tables 4.2.6.8 and 6.1.1.4'
H H 0.0000 0.0000 'International Tables Vol C Tables 4.2.6.8 and 6.1.1.4'
Cl Cl 0.3639 0.7018 'International Tables Vol C Tables 4.2.6.8 and 6.1.1.4'
N N 0.0311 0.0180 'International Tables Vol C Tables 4.2.6.8 and 6.1.1.4'
Zn Zn -1.5491 0.6778 'International Tables Vol C Tables 4.2.6.8 and 6.1.1.4'

loop_
_geom_angle_atom_site_label_1
_geom_angle_atom_site_label_2
_geom_angle_atom_site_label_3
_geom_angle
_geom_angle_site_symmetry_1
_geom_angle_site_symmetry_3
N1 Zn1 N1 98.29(19) 4_557 .
N1 Zn1 Cl1 110.45(11) 4_557 4_557
N1 Zn1 Cl1 108.11(11) . 4_557
N1 Zn1 Cl1 108.11(11) 4_557 .
N1 Zn1 Cl1 110.45(11) . .
Cl1 Zn1 Cl1 119.38(8) 4_557 .
C5 N1 C1 119.0(4) . .
C5 N1 Zn1 120.1(3) . .
C1 N1 Zn1 120.7(3) . .
C2 C3 C4 120.4(4) . .
N1 C5 C4 122.8(4) . .
C8 C9 C10 118.2(4) . .
C8 C9 C12 119.3(4) . .
C10 C9 C12 122.5(4) . .
N1 C1 C2 121.9(4) . .
C7 C6 C11 117.6(4) . .
C7 C6 C4 121.6(4) . .
C11 C6 C4 120.8(4) . .
C11 C10 C9 121.4(5) . .
C7 C8 C9 120.4(5) . .
C3 C4 C5 117.1(4) . .
C3 C4 C6 123.3(4) . .
C5 C4 C6 119.6(4) . .
C10 C11 C6 120.7(5) . .
C8 C7 C6 121.7(4) . .
C1 C2 C3 118.7(4) . .
N2 C12 C9 124.5(5) . .
C12 N2 C14 117.7(4) . .
N2 C14 C13 108.5(4) . .
N2 C14 C15 111.9(4) . .
C13 C14 C15 108.8(4) . .
C14 C13 C13 110.9(4) . 4_546
C15 C15 C14 110.6(3) 4_546 .
C1AA C0AA Cl2 124.5(15) . .
C1AA C0AA Cl3 127.7(17) . .
Cl2 C0AA Cl3 106.7(13) . .
C0AA C1AA Cl4 113.9(17) . .

loop_
_geom_bond_atom_site_label_1
_geom_bond_atom_site_label_2
_geom_bond_distance
_geom_bond_site_symmetry_2
Zn1 N1 2.063(4) 4_557
Zn1 N1 2.063(4) .
Zn1 Cl1 2.2157(13) 4_557
Zn1 Cl1 2.2157(13) .
N1 C5 1.345(6) .
N1 C1 1.345(6) .
C3 C2 1.384(7) .
C3 C4 1.390(7) .
C5 C4 1.393(6) .
C9 C8 1.384(7) .
C9 C10 1.392(7) .
C9 C12 1.464(7) .
C1 C2 1.382(7) .
C6 C7 1.388(7) .
C6 C11 1.395(7) .
C6 C4 1.469(6) .
C10 C11 1.374(7) .
C8 C7 1.380(7) .
C12 N2 1.261(6) .
N2 C14 1.450(6) .
C14 C13 1.526(6) .
C14 C15 1.529(6) .
C13 C13 1.534(12) 4_546
C15 C15 1.510(10) 4_546
Cl2 C0AA 1.745(16) .
Cl3 C0AA 1.755(16) .
Cl4 C1AA 1.768(18) .
C0AA C1AA 1.293(17) .
